data_2312258
loop_
_publ_author_name
'Shahed, H.'
'Sharma, N.'
'Angst, M.'
'Voigt, J.'
'Per&#xdf;on, J'
'Prakash, P.'
'T&#xf6;rnroos, K W'
'Chernyshov, D.'
'Gildenast, H.'
'Ohl, M.'
'Saffarini, G.'
'Grzechnik, A.'
'Friese, K.'

_publ_section_title
;
 Structural insight into the cooperativity of spin crossover compounds.
;
_journal_issue 'Pt 5'
_journal_name_full 'Acta crystallographica Section B, Structural science, crystal engineering and materials'
_journal_page_first 354
_journal_page_last 367
_journal_paper_doi 10.1107/S2052520623005814
_journal_volume 79
_journal_year 2023
_chemical_formula_sum 'C10.86 H8 Fe0.29 N1.71 S0.57'
_chemical_formula_weight 196.75
_space_group_crystal_system orthorhombic
_space_group_IT_number 56
_space_group_name_Hall '-P 2ab 2ac'
_space_group_name_H-M_alt 'P c c n'
_atom_sites_solution_hydrogens geom
_audit_creation_method SHELXL-2019/2
_cell_angle_alpha 90
_cell_angle_beta 90
_cell_angle_gamma 90
_cell_formula_units_Z 14
_cell_length_a 12.9639(7)
_cell_length_b 15.2874(7)
_cell_length_c 17.5947(7)
_cell_measurement_reflns_used 2393
_cell_measurement_temperature 330(2)
_cell_measurement_theta_max 20.277
_cell_measurement_theta_min 1.886
_cell_volume 3487.0(3)
_computing_structure_refinement 'SHELXL-2019/2 (Sheldrick, 2019)'
_diffrn_ambient_temperature 293(2)
_diffrn_measured_fraction_theta_full 0.984
_diffrn_measured_fraction_theta_max 0.830
_diffrn_measurement_device_type '4-circle diffractometer'
_diffrn_radiation_type Synchrotron
_diffrn_radiation_wavelength 0.65524
_diffrn_reflns_av_R_equivalents 0.0989
_diffrn_reflns_av_unetI/netI 0.0742
_diffrn_reflns_Laue_measured_fraction_full 0.984
_diffrn_reflns_Laue_measured_fraction_max 0.830
_diffrn_reflns_limit_h_max 20
_diffrn_reflns_limit_h_min -20
_diffrn_reflns_limit_k_max 19
_diffrn_reflns_limit_k_min -19
_diffrn_reflns_limit_l_max 28
_diffrn_reflns_limit_l_min -28
_diffrn_reflns_number 36741
_diffrn_reflns_point_group_measured_fraction_full 0.984
_diffrn_reflns_point_group_measured_fraction_max 0.830
_diffrn_reflns_theta_full 23.150
_diffrn_reflns_theta_max 32.949
_diffrn_reflns_theta_min 1.899
_exptl_absorpt_coefficient_mu 0.431
_exptl_crystal_density_diffrn 1.312
_exptl_crystal_description irregular
_exptl_crystal_F_000 1424
_refine_diff_density_max 0.161
_refine_diff_density_min -0.270
_refine_diff_density_rms 0.034
_refine_ls_extinction_method none
_refine_ls_goodness_of_fit_ref 1.142
_refine_ls_hydrogen_treatment constr
_refine_ls_matrix_type full
_refine_ls_number_parameters 213
_refine_ls_number_reflns 6938
_refine_ls_number_restraints 0
_refine_ls_restrained_S_all 1.142
_refine_ls_R_factor_all 0.2577
_refine_ls_R_factor_gt 0.1116
_refine_ls_shift/su_max 0.001
_refine_ls_shift/su_mean 0.000
_refine_ls_structure_factor_coef Fsqd
_refine_ls_weighting_details 'w=1/[\s^2^(Fo^2^)+(0.0360P)^2^+1.3919P] where P=(Fo^2^+2Fc^2^)/3'
_refine_ls_weighting_scheme calc
_refine_ls_wR_factor_gt 0.1628
_refine_ls_wR_factor_ref 0.2086
_reflns_Friedel_coverage 0.000
_reflns_number_gt 2570
_reflns_number_total 6938
_reflns_threshold_expression 'I > 2\s(I)'
_cod_data_source_file Bia_Portho_330K.cif
_cod_data_source_block Bia_dw4400_330K
_cod_depositor_comments 'Adding full bibliography for 2312165--2312274.cif.'
_cod_database_code 2312258
_shelx_shelxl_version_number 2019/2
_shelx_space_group_comment
;
The symmetry employed for this shelxl refinement is uniquely defined
by the following loop, which should always be used as a source of
symmetry information in preference to the above space-group names.
They are only intended as comments.
;

loop_
_space_group_symop_operation_xyz
'x, y, z'
'-x+1/2, -y+1/2, z'
'-x, y+1/2, -z+1/2'
'x+1/2, -y, -z+1/2'
'-x, -y, -z'
'x-1/2, y-1/2, -z'
'x, -y-1/2, z-1/2'
'-x-1/2, y, z-1/2'

loop_
_atom_site_label
_atom_site_type_symbol
_atom_site_fract_x
_atom_site_fract_y
_atom_site_fract_z
_atom_site_U_iso_or_equiv
_atom_site_adp_type
_atom_site_occupancy
_atom_site_site_symmetry_order
_atom_site_calc_flag
_atom_site_refinement_flags_posn
_atom_site_refinement_flags_adp
_atom_site_refinement_flags_occupancy
_atom_site_disorder_assembly
_atom_site_disorder_group
Fe01 Fe 0.750000 0.750000 0.57557(4) 0.0787(3) Uani 1 2 d S T P . .
S002 S 0.90777(12) 0.55804(11) 0.39547(7) 0.1360(6) Uani 1 1 d . . . . .
N003 N 0.7439(3) 0.84287(19) 0.67417(16) 0.0803(8) Uani 1 1 d . . . . .
N004 N 0.8004(3) 0.6617(2) 0.49612(18) 0.1025(11) Uani 1 1 d . . . . .
N005 N 0.9096(2) 0.7962(2) 0.59353(17) 0.0846(8) Uani 1 1 d . . . . .
C006 C 0.6555(3) 0.8600(2) 0.7197(2) 0.0815(10) Uani 1 1 d . . . . .
C007 C 0.5638(3) 0.8824(2) 0.6849(2) 0.0855(11) Uani 1 1 d . . . . .
H007 H 0.561236 0.889622 0.632483 0.103 Uiso 1 1 calc R U . . .
C008 C 0.9248(3) 0.8468(3) 0.6545(2) 0.0887(11) Uani 1 1 d . . . . .
C009 C 0.8317(4) 0.8697(3) 0.6966(2) 0.0919(12) Uani 1 1 d . . . . .
H009 H 0.836483 0.904153 0.740050 0.110 Uiso 1 1 calc R U . . .
C00A C 0.6583(3) 0.8494(3) 0.7979(2) 0.0954(12) Uani 1 1 d . . . . .
H00A H 0.719593 0.834127 0.821870 0.114 Uiso 1 1 calc R U . . .
C00B C 0.4774(3) 0.8837(3) 0.8054(2) 0.0886(11) Uani 1 1 d . . . . .
C00C C 0.4765(3) 0.8940(2) 0.7278(2) 0.0912(11) Uani 1 1 d . . . . .
H00C H 0.415131 0.909085 0.703738 0.109 Uiso 1 1 calc R U . . .
C00D C 0.8453(3) 0.6193(3) 0.4541(2) 0.0868(11) Uani 1 1 d . . . . .
C00E C 0.5697(4) 0.8616(3) 0.8400(2) 0.1006(13) Uani 1 1 d . . . . .
H00E H 0.571996 0.854786 0.892533 0.121 Uiso 1 1 calc R U . . .
C00F C 0.3825(4) 0.8978(3) 0.8508(3) 0.0981(12) Uani 1 1 d . . . . .
C00G C 0.9925(4) 0.7739(3) 0.5524(3) 0.1028(13) Uani 1 1 d . . . . .
H00G H 0.983571 0.738906 0.509648 0.123 Uiso 1 1 calc R U . . .
C00H C 0.3852(4) 0.9420(3) 0.9191(3) 0.1148(15) Uani 1 1 d . . . . .
H00H H 0.447779 0.962341 0.937994 0.138 Uiso 1 1 calc R U . . .
C00I C 1.0202(4) 0.8762(3) 0.6764(3) 0.1200(16) Uani 1 1 d . . . . .
H00I H 1.028010 0.911306 0.719170 0.144 Uiso 1 1 calc R U . . .
C00J C 0.2890(5) 0.8674(4) 0.8251(3) 0.1305(18) Uani 1 1 d . . . . .
H00J H 0.285476 0.836733 0.779529 0.157 Uiso 1 1 calc R U . . .
C00K C 0.1990(5) 0.8824(4) 0.8669(4) 0.151(2) Uani 1 1 d . . . . .
H00K H 0.135965 0.862140 0.848915 0.182 Uiso 1 1 calc R U . . .
C00L C 1.1042(4) 0.8521(4) 0.6332(4) 0.1375(19) Uani 1 1 d . . . . .
H00L H 1.169949 0.870919 0.646570 0.165 Uiso 1 1 calc R U . . .
C00M C 0.2949(6) 0.9563(4) 0.9601(3) 0.1315(18) Uani 1 1 d . . . . .
H00M H 0.297406 0.986612 1.005871 0.158 Uiso 1 1 calc R U . . .
C00N C 0.2034(6) 0.9264(4) 0.9336(4) 0.143(2) Uani 1 1 d . . . . .
H00N H 0.143432 0.936040 0.961306 0.172 Uiso 1 1 calc R U . . .
C00O C 1.0905(4) 0.8011(4) 0.5714(3) 0.1263(17) Uani 1 1 d . . . . .
H00O H 1.146654 0.784428 0.541906 0.152 Uiso 1 1 calc R U . . .

loop_
_atom_site_aniso_label
_atom_site_aniso_U_11
_atom_site_aniso_U_22
_atom_site_aniso_U_33
_atom_site_aniso_U_23
_atom_site_aniso_U_13
_atom_site_aniso_U_12
Fe01 0.0822(5) 0.0928(5) 0.0610(4) 0.000 0.000 0.0077(4)
S002 0.1405(11) 0.1785(14) 0.0890(8) -0.0132(8) 0.0215(8) 0.0615(10)
N003 0.087(2) 0.0856(19) 0.0683(16) 0.0005(15) -0.0060(18) 0.0133(18)
N004 0.115(3) 0.115(3) 0.077(2) -0.0133(19) 0.019(2) 0.007(2)
N005 0.084(2) 0.096(2) 0.0737(19) 0.0096(17) -0.0006(17) 0.0038(18)
C006 0.092(3) 0.079(2) 0.073(2) -0.0056(19) 0.001(2) 0.017(2)
C007 0.097(3) 0.089(3) 0.071(2) 0.0002(19) -0.007(2) 0.018(2)
C008 0.087(3) 0.095(3) 0.084(3) 0.006(2) -0.011(2) 0.004(2)
C009 0.104(3) 0.094(3) 0.078(2) -0.005(2) -0.009(2) 0.009(2)
C00A 0.094(3) 0.114(3) 0.078(2) 0.000(2) -0.007(2) 0.026(2)
C00B 0.099(3) 0.085(3) 0.082(3) 0.001(2) 0.007(2) 0.019(2)
C00C 0.089(3) 0.094(3) 0.090(3) 0.000(2) -0.005(2) 0.024(2)
C00D 0.085(3) 0.111(3) 0.064(2) 0.008(2) 0.0004(19) 0.002(2)
C00E 0.113(3) 0.117(3) 0.072(2) 0.007(2) 0.000(2) 0.027(3)
C00F 0.103(3) 0.090(3) 0.102(3) 0.006(2) 0.008(3) 0.024(2)
C00G 0.092(3) 0.121(4) 0.095(3) 0.009(2) 0.012(3) -0.002(3)
C00H 0.117(4) 0.120(4) 0.107(3) 0.002(3) 0.012(3) 0.035(3)
C00I 0.099(4) 0.144(4) 0.117(4) -0.006(3) -0.024(3) -0.008(3)
C00J 0.110(4) 0.142(5) 0.139(4) -0.022(3) 0.014(4) 0.011(3)
C00K 0.109(4) 0.183(6) 0.163(6) -0.014(5) 0.010(4) 0.012(4)
C00L 0.086(4) 0.179(6) 0.147(5) 0.009(4) -0.018(4) -0.017(4)
C00M 0.148(5) 0.138(4) 0.109(4) -0.002(3) 0.015(4) 0.058(4)
C00N 0.113(4) 0.170(6) 0.146(5) 0.014(4) 0.025(4) 0.036(4)
C00O 0.090(4) 0.160(5) 0.129(4) 0.012(4) 0.012(3) -0.002(3)

loop_
_atom_type_symbol
_atom_type_description
_atom_type_scat_dispersion_real
_atom_type_scat_dispersion_imag
_atom_type_scat_source
Fe Fe 0.3265 0.6960 'International Tables Vol C Tables 4.2.6.8 and 6.1.1.4'
C C 0.0024 0.0013 'International Tables Vol C Tables 4.2.6.8 and 6.1.1.4'
H H 0.0000 0.0000 'International Tables Vol C Tables 4.2.6.8 and 6.1.1.4'
N N 0.0049 0.0027 'International Tables Vol C Tables 4.2.6.8 and 6.1.1.4'
S S 0.1051 0.1002 'International Tables Vol C Tables 4.2.6.8 and 6.1.1.4'

loop_
_geom_angle_atom_site_label_1
_geom_angle_atom_site_label_2
_geom_angle_atom_site_label_3
_geom_angle
_geom_angle_site_symmetry_1
_geom_angle_site_symmetry_3
_geom_angle_publ_flag
N004 Fe01 N004 94.0(2) . 2_665 ?
N004 Fe01 N005 90.56(14) . . ?
N004 Fe01 N005 100.68(13) 2_665 . ?
N004 Fe01 N005 100.68(13) . 2_665 ?
N004 Fe01 N005 90.56(14) 2_665 2_665 ?
N005 Fe01 N005 163.55(16) . 2_665 ?
N004 Fe01 N003 95.71(12) . 2_665 ?
N004 Fe01 N003 162.83(14) 2_665 2_665 ?
N005 Fe01 N003 93.36(12) . 2_665 ?
N005 Fe01 N003 73.75(13) 2_665 2_665 ?
N004 Fe01 N003 162.83(14) . . ?
N004 Fe01 N003 95.71(12) 2_665 . ?
N005 Fe01 N003 73.74(13) . . ?
N005 Fe01 N003 93.36(12) 2_665 . ?
N003 Fe01 N003 78.68(15) 2_665 . ?
C009 N003 C006 119.1(3) . . ?
C009 N003 Fe01 114.4(3) . . ?
C006 N003 Fe01 125.5(3) . . ?
C00D N004 Fe01 167.7(4) . . ?
C008 N005 C00G 117.6(4) . . ?
C008 N005 Fe01 116.0(3) . . ?
C00G N005 Fe01 126.3(3) . . ?
C007 C006 C00A 119.4(4) . . ?
C007 C006 N003 119.3(3) . . ?
C00A C006 N003 121.2(4) . . ?
C00C C007 C006 119.9(4) . . ?
N005 C008 C00I 123.2(4) . . ?
N005 C008 C009 115.1(4) . . ?
C00I C008 C009 121.7(4) . . ?
N003 C009 C008 120.3(4) . . ?
C00E C00A C006 119.8(4) . . ?
C00C C00B C00E 118.2(4) . . ?
C00C C00B C00F 120.8(4) . . ?
C00E C00B C00F 121.0(4) . . ?
C007 C00C C00B 121.6(4) . . ?
N004 C00D S002 179.1(4) . . ?
C00A C00E C00B 121.0(4) . . ?
C00J C00F C00H 118.3(5) . . ?
C00J C00F C00B 120.4(5) . . ?
C00H C00F C00B 121.3(5) . . ?
N005 C00G C00O 122.1(5) . . ?
C00F C00H C00M 120.4(5) . . ?
C008 C00I C00L 118.1(5) . . ?
C00F C00J C00K 120.5(6) . . ?
C00N C00K C00J 120.2(7) . . ?
C00O C00L C00I 119.6(5) . . ?
C00N C00M C00H 120.4(6) . . ?
C00K C00N C00M 120.2(6) . . ?
C00L C00O C00G 119.4(5) . . ?

loop_
_geom_bond_atom_site_label_1
_geom_bond_atom_site_label_2
_geom_bond_distance
_geom_bond_site_symmetry_2
_geom_bond_publ_flag
Fe01 N004 2.050(3) . ?
Fe01 N004 2.050(3) 2_665 ?
Fe01 N005 2.209(3) . ?
Fe01 N005 2.209(3) 2_665 ?
Fe01 N003 2.243(3) 2_665 ?
Fe01 N003 2.243(3) . ?
S002 C00D 1.612(5) . ?
N003 C009 1.273(5) . ?
N003 C006 1.422(4) . ?
N004 C00D 1.142(4) . ?
N005 C008 1.337(5) . ?
N005 C00G 1.340(5) . ?
C006 C007 1.381(5) . ?
C006 C00A 1.385(5) . ?
C007 C00C 1.372(5) . ?
C008 C00I 1.371(6) . ?
C008 C009 1.460(6) . ?
C00A C00E 1.379(5) . ?
C00B C00C 1.374(5) . ?
C00B C00E 1.386(5) . ?
C00B C00F 1.482(6) . ?
C00F C00J 1.375(6) . ?
C00F C00H 1.380(6) . ?
C00G C00O 1.378(6) . ?
C00H C00M 1.392(7) . ?
C00I C00L 1.377(7) . ?
C00J C00K 1.398(7) . ?
C00K C00N 1.352(8) . ?
C00L C00O 1.350(7) . ?
C00M C00N 1.354(8) . ?
